data_8104438
loop_
_publ_author_name
'Kluefers, P.'

_publ_section_title
;
 Die Kristallstrukturen von K Co (C O)4 und Rb Co (C O)4
;
_journal_name_full 'Zeitschrift fuer Kristallographie (149,1979-)'
_journal_page_first 253
_journal_page_last 260
_journal_volume 167
_journal_year 1984
_chemical_formula_sum 'C4 Co O4 Rb'
_chemical_name_systematic 'Rb Co (C O)4'
_space_group_IT_number 15
_symmetry_space_group_name_Hall '-I 2yc'
_symmetry_space_group_name_H-M 'I 1 2/c 1'
_cell_angle_alpha 90
_cell_angle_beta 93.92
_cell_angle_gamma 90
_cell_formula_units_Z 8
_cell_length_a 14.621
_cell_length_b 5.746
_cell_length_c 18.22
_cell_volume 1527.122
_citation_journal_id_ASTM ZEKRDZ
_cod_data_source_file Kluefers_ZEKRDZ_1984_1935.cif
_cod_data_source_block C4Co1O4Rb1
_cod_original_sg_symbol_Hall '-C 2yc (x,y,-x+z)'
_cod_original_formula_sum 'C4 Co1 O4 Rb1'
_cod_database_code 8104438

loop_
_symmetry_equiv_pos_as_xyz
x,y,z
-x,y,-z+1/2
-x,-y,-z
x,-y,z-1/2
x+1/2,y+1/2,z+1/2
-x+1/2,y+1/2,-z+1
-x+1/2,-y+1/2,-z+1/2
x+1/2,-y+1/2,z

loop_
_atom_site_label
_atom_site_type_symbol
_atom_site_fract_x
_atom_site_fract_y
_atom_site_fract_z
_atom_site_occupancy
_atom_site_U_iso_or_equiv
O3 O-2 0.1391 0.2969 0.2362 1 0.0
C1 C+1 0.0973 0.3244 0.4398 1 0.0
C3 C+1 0.1294 0.3896 0.2912 1 0.0
Co1 Co+3 0.11309 0.53383 0.3741 1 0.0
O2 O-2 0.2564 0.8693 0.409 1 0.0
C2 C+1 0.2 0.7329 0.3944 1 0.0
Rb1 Rb+1 0.13526 0.21463 0.08038 1 0.0
O4 O-2 -0.0477 0.8241 0.3455 1 0.0
O1 O-2 0.0834 0.1801 0.4824 1 0.0
C4 C+1 0.0141 0.708 0.3574 1 0.0
